data_1506910
loop_
_publ_author_name
'Reuber, Jenny'
'Fr\"ohlich, Roland'
'Hoppe, Dieter'

_publ_section_title
;
 Highly enantioenriched homoenolate reagents by asymmetric
 gamma-deprotonation of achiral 1-silyl-substituted 1-alkenyl carbamates.
;
_journal_issue 5
_journal_name_full 'Organic letters'
_journal_page_first 783
_journal_page_last 786
_journal_paper_doi 10.1021/ol0364677
_journal_volume 6
_journal_year 2004
_chemical_formula_sum 'C22 H39 N O2 Si2'
_chemical_formula_weight 405.72
_chemical_name_systematic
; 
 ? 
;
_space_group_IT_number 33
_symmetry_cell_setting orthorhombic
_symmetry_space_group_name_Hall 'P 2c -2n'
_symmetry_space_group_name_H-M 'P n a 21'
_atom_sites_solution_hydrogens geom
_atom_sites_solution_primary direct
_atom_sites_solution_secondary difmap
_audit_creation_method SHELXL-97
_cell_angle_alpha 90.00
_cell_angle_beta 90.00
_cell_angle_gamma 90.00
_cell_formula_units_Z 4
_cell_length_a 21.838(1)
_cell_length_b 9.844(2)
_cell_length_c 12.235(1)
_cell_measurement_reflns_used 25
_cell_measurement_temperature 223(2)
_cell_measurement_theta_max 46.91
_cell_measurement_theta_min 40.03
_cell_volume 2630.2(6)
_computing_cell_refinement 'EXpress (Nonius B.V., 1994)'
_computing_data_collection 'Express (Nonius B.V., 1994)'
_computing_data_reduction 'MolEN (Fair, 1990)'
_computing_molecular_graphics 'Diamond (Brandenburg, 1997)'
_computing_publication_material 'SHELXL-97 (Sheldrick, 1997)'
_computing_structure_refinement 'SHELXL-97 (Sheldrick, 1997)'
_computing_structure_solution 'SHELXS-97 (Sheldrick, 1990)'
_diffrn_ambient_temperature 223(2)
_diffrn_measured_fraction_theta_full 1.000
_diffrn_measured_fraction_theta_max 1.000
_diffrn_measurement_device_type 'Enraf Nonius CAD4'
_diffrn_measurement_method '\w/2\q scans'
_diffrn_radiation_monochromator graphite
_diffrn_radiation_source 'fine-focus sealed tube'
_diffrn_radiation_type CuK\a
_diffrn_radiation_wavelength 1.54178
_diffrn_reflns_av_R_equivalents 0.0000
_diffrn_reflns_av_sigmaI/netI 0.0249
_diffrn_reflns_limit_h_max 0
_diffrn_reflns_limit_h_min -27
_diffrn_reflns_limit_k_max 0
_diffrn_reflns_limit_k_min -12
_diffrn_reflns_limit_l_max 0
_diffrn_reflns_limit_l_min -15
_diffrn_reflns_number 2810
_diffrn_reflns_theta_full 74.25
_diffrn_reflns_theta_max 74.25
_diffrn_reflns_theta_min 4.05
_diffrn_standards_decay_% 1.7
_diffrn_standards_interval_count 250
_diffrn_standards_interval_time 120
_diffrn_standards_number 3
_exptl_absorpt_coefficient_mu 1.327
_exptl_absorpt_correction_T_max 0.7773
_exptl_absorpt_correction_T_min 0.6189
_exptl_absorpt_correction_type empirical
_exptl_absorpt_process_details 'based on \y scan data'
_exptl_crystal_colour colourless
_exptl_crystal_density_diffrn 1.025
_exptl_crystal_density_method 'not measured'
_exptl_crystal_description block
_exptl_crystal_F_000 888
_exptl_crystal_size_max 0.40
_exptl_crystal_size_mid 0.25
_exptl_crystal_size_min 0.20
_refine_diff_density_max 0.272
_refine_diff_density_min -0.265
_refine_diff_density_rms 0.051
_refine_ls_abs_structure_details 'Flack H D (1983), Acta Cryst. A39, 876-881'
_refine_ls_abs_structure_Flack 0.01(5)
_refine_ls_extinction_method none
_refine_ls_goodness_of_fit_ref 1.035
_refine_ls_hydrogen_treatment 'refined as riding atoms'
_refine_ls_matrix_type full
_refine_ls_number_parameters 254
_refine_ls_number_reflns 2810
_refine_ls_number_restraints 1
_refine_ls_restrained_S_all 1.035
_refine_ls_R_factor_all 0.0691
_refine_ls_R_factor_gt 0.0522
_refine_ls_shift/su_max 0.000
_refine_ls_shift/su_mean 0.000
_refine_ls_structure_factor_coef Fsqd
_refine_ls_weighting_details 'calc w=1/[\s^2^(Fo^2^)+(0.0972P)^2^+0.5349P] where P=(Fo^2^+2Fc^2^)/3'
_refine_ls_weighting_scheme calc
_refine_ls_wR_factor_gt 0.1398
_refine_ls_wR_factor_ref 0.1528
_reflns_number_gt 2370
_reflns_number_total 2810
_reflns_threshold_expression >2sigma(I)
_cod_data_source_file ol0364677si20040127_124314.cif
_cod_data_source_block hop2452
_cod_original_sg_symbol_H-M Pna21
_cod_database_code 1506910

loop_
_symmetry_equiv_pos_as_xyz
'x, y, z'
'-x, -y, z+1/2'
'x+1/2, -y+1/2, z'
'-x+1/2, y+1/2, z+1/2'

loop_
_atom_site_label
_atom_site_type_symbol
_atom_site_fract_x
_atom_site_fract_y
_atom_site_fract_z
_atom_site_U_iso_or_equiv
_atom_site_adp_type
_atom_site_occupancy
_atom_site_symmetry_multiplicity
_atom_site_calc_flag
_atom_site_refinement_flags
C1 C 0.12501(16) 0.6919(4) 0.1085(3) 0.0453(7) Uani 1 1 d .
C2 C 0.09655(16) 0.7127(4) 0.2037(3) 0.0465(8) Uani 1 1 d .
H2 H 0.0705 0.6430 0.2282 0.056 Uiso 1 1 calc R
C3 C 0.10182(17) 0.8354(4) 0.2753(3) 0.0480(8) Uani 1 1 d .
H3 H 0.1393 0.8841 0.2521 0.058 Uiso 1 1 calc R
C4 C 0.10825(15) 0.8093(5) 0.3964(3) 0.0506(9) Uani 1 1 d .
C5 C 0.0803(2) 0.7012(5) 0.4487(4) 0.0658(11) Uani 1 1 d .
H5 H 0.0577 0.6376 0.4079 0.079 Uiso 1 1 calc R
C6 C 0.0856(2) 0.6863(7) 0.5624(4) 0.0833(17) Uani 1 1 d .
H6 H 0.0656 0.6138 0.5975 0.100 Uiso 1 1 calc R
C7 C 0.1195(2) 0.7763(8) 0.6230(4) 0.0848(17) Uani 1 1 d .
H7 H 0.1235 0.7649 0.6990 0.102 Uiso 1 1 calc R
C8 C 0.1473(3) 0.8821(8) 0.5717(4) 0.0853(16) Uani 1 1 d .
H8 H 0.1702 0.9447 0.6128 0.102 Uiso 1 1 calc R
C9 C 0.1422(2) 0.8991(6) 0.4594(4) 0.0694(11) Uani 1 1 d .
H9 H 0.1622 0.9725 0.4255 0.083 Uiso 1 1 calc R
Si1 Si 0.11286(5) 0.54244(10) 0.01435(10) 0.0564(3) Uani 1 1 d .
C10 C 0.0504(3) 0.5685(6) -0.0861(6) 0.0909(18) Uani 1 1 d .
H10A H 0.0625 0.6375 -0.1384 0.136 Uiso 1 1 calc R
H10B H 0.0137 0.5977 -0.0483 0.136 Uiso 1 1 calc R
H10C H 0.0423 0.4840 -0.1242 0.136 Uiso 1 1 calc R
C11 C 0.0895(3) 0.3947(5) 0.1021(6) 0.0894(18) Uani 1 1 d .
H11A H 0.0490 0.4109 0.1316 0.134 Uiso 1 1 calc R
H11B H 0.1185 0.3843 0.1616 0.134 Uiso 1 1 calc R
H11C H 0.0890 0.3125 0.0583 0.134 Uiso 1 1 calc R
C12 C 0.1869(3) 0.5017(7) -0.0530(6) 0.100(2) Uani 1 1 d .
H12A H 0.1813 0.4253 -0.1021 0.150 Uiso 1 1 calc R
H12B H 0.2170 0.4785 0.0021 0.150 Uiso 1 1 calc R
H12C H 0.2009 0.5799 -0.0942 0.150 Uiso 1 1 calc R
Si2 Si 0.03437(6) 0.95370(12) 0.24516(9) 0.0618(3) Uani 1 1 d .
C13 C 0.0444(4) 1.1156(6) 0.3211(5) 0.103(2) Uani 1 1 d .
H13A H 0.0782 1.1663 0.2898 0.155 Uiso 1 1 calc R
H13B H 0.0531 1.0961 0.3972 0.155 Uiso 1 1 calc R
H13C H 0.0072 1.1690 0.3159 0.155 Uiso 1 1 calc R
C14 C -0.0379(2) 0.8690(8) 0.2856(7) 0.101(2) Uani 1 1 d .
H14A H -0.0714 0.9334 0.2810 0.151 Uiso 1 1 calc R
H14B H -0.0344 0.8362 0.3601 0.151 Uiso 1 1 calc R
H14C H -0.0458 0.7932 0.2371 0.151 Uiso 1 1 calc R
C15 C 0.0357(3) 0.9938(7) 0.0966(4) 0.0874(17) Uani 1 1 d .
H15A H 0.0034 1.0583 0.0799 0.131 Uiso 1 1 calc R
H15B H 0.0293 0.9112 0.0549 0.131 Uiso 1 1 calc R
H15C H 0.0750 1.0329 0.0775 0.131 Uiso 1 1 calc R
O1 O 0.17087(12) 0.7903(3) 0.0840(2) 0.0565(7) Uani 1 1 d .
C16 C 0.17437(18) 0.8378(4) -0.0185(3) 0.0518(8) Uani 1 1 d .
O16 O 0.13654(16) 0.8084(3) -0.0864(3) 0.0713(9) Uani 1 1 d .
N N 0.22205(17) 0.9216(4) -0.0342(3) 0.0645(9) Uani 1 1 d .
C17 C 0.2253(3) 0.9911(7) -0.1440(4) 0.0859(16) Uani 1 1 d .
H17 H 0.1886 0.9636 -0.1860 0.103 Uiso 1 1 calc R
C18 C 0.2811(4) 0.9349(10) -0.2039(6) 0.127(3) Uani 1 1 d .
H18A H 0.3178 0.9541 -0.1617 0.190 Uiso 1 1 calc R
H18B H 0.2844 0.9775 -0.2751 0.190 Uiso 1 1 calc R
H18C H 0.2767 0.8375 -0.2128 0.190 Uiso 1 1 calc R
C19 C 0.2235(4) 1.1400(7) -0.1329(9) 0.132(3) Uani 1 1 d .
H19A H 0.2617 1.1717 -0.1014 0.199 Uiso 1 1 calc R
H19B H 0.1897 1.1654 -0.0856 0.199 Uiso 1 1 calc R
H19C H 0.2178 1.1809 -0.2043 0.199 Uiso 1 1 calc R
C20 C 0.2692(3) 0.9492(8) 0.0443(5) 0.097(2) Uani 1 1 d .
H20 H 0.2979 1.0106 0.0058 0.116 Uiso 1 1 calc R
C21 C 0.2456(5) 1.0331(15) 0.1411(6) 0.189(7) Uani 1 1 d .
H21A H 0.2161 1.0993 0.1152 0.284 Uiso 1 1 calc R
H21B H 0.2796 1.0796 0.1757 0.284 Uiso 1 1 calc R
H21C H 0.2261 0.9733 0.1937 0.284 Uiso 1 1 calc R
C22 C 0.3064(4) 0.8293(12) 0.0726(10) 0.183(6) Uani 1 1 d .
H22A H 0.2817 0.7661 0.1147 0.274 Uiso 1 1 calc R
H22B H 0.3415 0.8575 0.1156 0.274 Uiso 1 1 calc R
H22C H 0.3203 0.7853 0.0062 0.274 Uiso 1 1 calc R

loop_
_atom_site_aniso_label
_atom_site_aniso_U_11
_atom_site_aniso_U_22
_atom_site_aniso_U_33
_atom_site_aniso_U_23
_atom_site_aniso_U_13
_atom_site_aniso_U_12
C1 0.0465(16) 0.0446(18) 0.0450(18) 0.0043(15) 0.0009(14) -0.0086(14)
C2 0.0455(16) 0.0465(18) 0.0475(17) 0.0093(15) 0.0031(15) -0.0061(14)
C3 0.0505(17) 0.0502(19) 0.0432(17) 0.0054(15) 0.0050(14) -0.0054(15)
C4 0.0398(16) 0.069(2) 0.0428(18) 0.0038(17) 0.0033(14) 0.0037(16)
C5 0.059(2) 0.087(3) 0.052(2) 0.017(2) 0.0009(18) -0.009(2)
C6 0.071(3) 0.120(5) 0.059(3) 0.037(3) 0.009(2) 0.009(3)
C7 0.070(3) 0.138(5) 0.047(2) 0.006(3) -0.008(2) 0.020(3)
C8 0.079(3) 0.122(5) 0.055(3) -0.008(3) -0.010(2) -0.004(3)
C9 0.062(2) 0.092(3) 0.054(2) -0.004(2) -0.003(2) -0.008(2)
Si1 0.0681(6) 0.0443(5) 0.0569(6) 0.0000(5) -0.0068(5) -0.0041(4)
C10 0.113(4) 0.069(3) 0.091(4) 0.010(3) -0.039(4) -0.026(3)
C11 0.106(4) 0.062(3) 0.100(4) 0.023(3) -0.034(3) -0.025(3)
C12 0.119(5) 0.081(3) 0.101(5) -0.012(3) 0.033(4) 0.029(3)
Si2 0.0729(7) 0.0646(6) 0.0479(6) 0.0068(6) 0.0056(5) 0.0156(5)
C13 0.168(6) 0.074(3) 0.068(3) -0.001(3) 0.021(4) 0.036(4)
C14 0.066(3) 0.125(5) 0.111(5) 0.019(4) 0.002(3) 0.019(3)
C15 0.120(4) 0.087(3) 0.054(3) 0.010(3) -0.001(3) 0.039(3)
O1 0.0576(14) 0.0675(17) 0.0444(13) -0.0003(12) 0.0107(11) -0.0239(13)
C16 0.059(2) 0.0465(18) 0.050(2) -0.0023(15) 0.0116(16) -0.0102(15)
O16 0.085(2) 0.078(2) 0.0512(16) 0.0069(15) -0.0066(16) -0.0284(17)
N 0.068(2) 0.071(2) 0.0548(19) -0.0040(17) 0.0168(17) -0.0276(17)
C17 0.094(3) 0.107(4) 0.057(3) 0.018(3) 0.005(2) -0.043(3)
C18 0.119(5) 0.192(9) 0.071(4) -0.011(5) 0.039(4) -0.029(5)
C19 0.154(7) 0.093(5) 0.150(8) 0.041(5) -0.009(6) -0.010(5)
C20 0.081(3) 0.144(6) 0.065(3) 0.027(3) -0.004(3) -0.047(4)
C21 0.181(9) 0.309(16) 0.078(5) -0.066(7) 0.039(5) -0.166(10)
C22 0.108(6) 0.242(12) 0.198(11) 0.128(10) -0.057(7) -0.050(7)

loop_
_atom_type_symbol
_atom_type_description
_atom_type_scat_dispersion_real
_atom_type_scat_dispersion_imag
_atom_type_scat_source
C C 0.0181 0.0091 'International Tables Vol C Tables 4.2.6.8 and 6.1.1.4'
H H 0.0000 0.0000 'International Tables Vol C Tables 4.2.6.8 and 6.1.1.4'
N N 0.0311 0.0180 'International Tables Vol C Tables 4.2.6.8 and 6.1.1.4'
O O 0.0492 0.0322 'International Tables Vol C Tables 4.2.6.8 and 6.1.1.4'
Si Si 0.2541 0.3302 'International Tables Vol C Tables 4.2.6.8 and 6.1.1.4'

loop_
_geom_angle_atom_site_label_1
_geom_angle_atom_site_label_2
_geom_angle_atom_site_label_3
_geom_angle
C2 C1 O1 114.0(3)
C2 C1 Si1 125.9(3)
O1 C1 Si1 120.0(3)
C1 C2 C3 126.7(3)
C2 C3 C4 116.4(3)
C2 C3 Si2 108.6(3)
C4 C3 Si2 111.3(3)
C5 C4 C9 118.0(4)
C5 C4 C3 122.9(4)
C9 C4 C3 119.1(4)
C4 C5 C6 120.1(5)
C7 C6 C5 120.8(5)
C8 C7 C6 119.1(5)
C7 C8 C9 121.0(6)
C4 C9 C8 121.0(6)
C10 Si1 C12 112.1(4)
C10 Si1 C11 106.6(3)
C12 Si1 C11 108.8(3)
C10 Si1 C1 113.6(2)
C12 Si1 C1 108.5(3)
C11 Si1 C1 107.0(2)
C14 Si2 C13 110.7(4)
C14 Si2 C15 111.7(4)
C13 Si2 C15 107.7(3)
C14 Si2 C3 109.3(2)
C13 Si2 C3 109.6(3)
C15 Si2 C3 107.8(2)
C16 O1 C1 118.3(3)
O16 C16 O1 121.4(3)
O16 C16 N 125.4(4)
O1 C16 N 113.2(4)
C16 N C20 125.3(4)
C16 N C17 116.3(4)
C20 N C17 118.4(4)
C19 C17 N 111.6(6)
C19 C17 C18 115.3(6)
N C17 C18 107.5(6)
N C20 C22 113.6(7)
N C20 C21 112.2(6)
C22 C20 C21 115.8(9)

loop_
_geom_bond_atom_site_label_1
_geom_bond_atom_site_label_2
_geom_bond_distance
C1 C2 1.335(5)
C1 O1 1.425(4)
C1 Si1 1.887(4)
C2 C3 1.497(6)
C3 C4 1.511(5)
C3 Si2 1.913(4)
C4 C5 1.384(6)
C4 C9 1.387(6)
C5 C6 1.404(7)
C6 C7 1.373(9)
C7 C8 1.359(9)
C8 C9 1.389(7)
Si1 C10 1.854(6)
Si1 C12 1.858(6)
Si1 C11 1.878(5)
Si2 C14 1.852(7)
Si2 C13 1.858(7)
Si2 C15 1.860(5)
O1 C16 1.340(5)
C16 O16 1.207(5)
C16 N 1.342(5)
N C20 1.434(7)
N C17 1.509(6)
C17 C19 1.472(10)
C17 C18 1.525(10)
C20 C22 1.474(12)
C20 C21 1.533(12)

loop_
_geom_torsion_atom_site_label_1
_geom_torsion_atom_site_label_2
_geom_torsion_atom_site_label_3
_geom_torsion_atom_site_label_4
_geom_torsion
O1 C1 C2 C3 9.4(5)
Si1 C1 C2 C3 -174.8(3)
C1 C2 C3 C4 -136.4(4)
C1 C2 C3 Si2 97.0(4)
C2 C3 C4 C5 -33.7(5)
Si2 C3 C4 C5 91.5(4)
C2 C3 C4 C9 148.0(4)
Si2 C3 C4 C9 -86.8(4)
C9 C4 C5 C6 1.4(7)
C3 C4 C5 C6 -176.8(4)
C4 C5 C6 C7 -1.5(9)
C5 C6 C7 C8 1.1(9)
C6 C7 C8 C9 -0.7(9)
C5 C4 C9 C8 -1.0(8)
C3 C4 C9 C8 177.3(5)
C7 C8 C9 C4 0.6(9)
C2 C1 Si1 C10 88.4(4)
O1 C1 Si1 C10 -96.0(4)
C2 C1 Si1 C12 -146.2(4)
O1 C1 Si1 C12 29.3(4)
C2 C1 Si1 C11 -29.0(4)
O1 C1 Si1 C11 146.6(3)
C2 C3 Si2 C14 65.0(4)
C4 C3 Si2 C14 -64.4(4)
C2 C3 Si2 C13 -173.6(3)
C4 C3 Si2 C13 57.0(4)
C2 C3 Si2 C15 -56.6(4)
C4 C3 Si2 C15 174.0(4)
C2 C1 O1 C16 -137.8(4)
Si1 C1 O1 C16 46.2(4)
C1 O1 C16 O16 6.7(6)
C1 O1 C16 N -175.1(3)
O16 C16 N C20 -175.6(5)
O1 C16 N C20 6.3(7)
O16 C16 N C17 4.4(7)
O1 C16 N C17 -173.7(4)
C16 N C17 C19 119.8(6)
C20 N C17 C19 -60.2(8)
C16 N C17 C18 -112.9(5)
C20 N C17 C18 67.1(7)
C16 N C20 C22 63.8(8)
C17 N C20 C22 -116.2(7)
C16 N C20 C21 -69.9(8)
C17 N C20 C21 110.1(7)
